data_7156154
loop_
_publ_author_name
'Ivanov, Konstantin L.'
'Bezzubov, Stanislav I.'
'Melnikov, Mikhail Ya'
'Budynina, Ekaterina M.'

_publ_section_title
;
 Donor-acceptor cyclopropanes as ortho-quinone methide equivalents in
 formal (4 + 2)-cycloaddition to alkenes.
;
_journal_issue 21
_journal_name_full 'Organic &amp; biomolecular chemistry'
_journal_page_first 3897
_journal_page_last 3909
_journal_paper_doi 10.1039/c8ob00377g
_journal_volume 16
_journal_year 2018
_chemical_formula_moiety 'C16 H19 Br O7'
_chemical_formula_sum 'C16 H19 Br O7'
_chemical_formula_weight 403.22
_chemical_melting_point_gt 371
_chemical_melting_point_lt 372
_chemical_name_systematic
;
Dimethyl 2-[5-bromo-3-methoxy-2-(methoxymethoxy)phenyl]cyclopropane-1,1-dicarboxylate
;
_space_group_crystal_system monoclinic
_space_group_IT_number 14
_space_group_name_Hall '-P 2ybc'
_space_group_name_H-M_alt 'P 1 21/c 1'
_symmetry_space_group_name_Hall '-P 2ybc'
_symmetry_space_group_name_H-M 'P 1 21/c 1'
_atom_sites_solution_hydrogens geom
_audit_creation_method SHELXL-2014/7
_audit_update_record
;
2018-01-20 deposited with the CCDC.
2018-03-13 downloaded from the CCDC.
;
_cell_angle_alpha 90
_cell_angle_beta 109.3900(10)
_cell_angle_gamma 90
_cell_formula_units_Z 4
_cell_length_a 9.6172(5)
_cell_length_b 18.6822(10)
_cell_length_c 10.3451(5)
_cell_measurement_reflns_used 6500
_cell_measurement_temperature 296(2)
_cell_measurement_theta_max 25.577
_cell_measurement_theta_min 2.355
_cell_volume 1753.28(16)
_computing_cell_refinement 'SAINT (Bruker, 2008)'
_computing_data_collection '<i>APEX2</i> (Bruker, 2008)'
_computing_data_reduction 'SAINT (Bruker, 2008)'
_computing_molecular_graphics 'SHELXTL (Sheldrick, 2008)'
_computing_publication_material 'SHELXTL (Sheldrick, 2008)'
_computing_structure_refinement 'SHELXL-2014/7 (Sheldrick, 2014)'
_computing_structure_solution 'SHELXTL (Sheldrick, 2008)'
_diffrn_ambient_temperature 296(2)
_diffrn_measured_fraction_theta_full 1.000
_diffrn_measured_fraction_theta_max 1.000
_diffrn_measurement_device_type 'Bruker SMART APEX II'
_diffrn_measurement_method \w
_diffrn_radiation_type MoK\a
_diffrn_radiation_wavelength 0.71073
_diffrn_reflns_av_R_equivalents 0.0281
_diffrn_reflns_av_unetI/netI 0.0201
_diffrn_reflns_Laue_measured_fraction_full 1.000
_diffrn_reflns_Laue_measured_fraction_max 1.000
_diffrn_reflns_limit_h_max 11
_diffrn_reflns_limit_h_min -11
_diffrn_reflns_limit_k_max 23
_diffrn_reflns_limit_k_min -22
_diffrn_reflns_limit_l_max 12
_diffrn_reflns_limit_l_min -12
_diffrn_reflns_number 16171
_diffrn_reflns_point_group_measured_fraction_full 1.000
_diffrn_reflns_point_group_measured_fraction_max 1.000
_diffrn_reflns_theta_full 25.242
_diffrn_reflns_theta_max 25.995
_diffrn_reflns_theta_min 2.180
_diffrn_source 'fine-focus sealed tube'
_exptl_absorpt_coefficient_mu 2.378
_exptl_absorpt_correction_type multi-scan
_exptl_absorpt_process_details 'SADABS (Bruker, 2008)'
_exptl_crystal_colour colorless
_exptl_crystal_density_diffrn 1.528
_exptl_crystal_description plate
_exptl_crystal_F_000 824
_exptl_crystal_recrystallization_method 'Re-crystallisation from solvent: dichloromethane'
_exptl_crystal_size_max 0.400
_exptl_crystal_size_mid 0.400
_exptl_crystal_size_min 0.100
_exptl_transmission_factor_max 0.797
_exptl_transmission_factor_min 0.450
_refine_diff_density_max 0.361
_refine_diff_density_min -0.554
_refine_diff_density_rms 0.050
_refine_ls_extinction_method none
_refine_ls_goodness_of_fit_ref 1.050
_refine_ls_hydrogen_treatment constr
_refine_ls_matrix_type full
_refine_ls_number_parameters 221
_refine_ls_number_reflns 3443
_refine_ls_number_restraints 0
_refine_ls_restrained_S_all 1.050
_refine_ls_R_factor_all 0.0425
_refine_ls_R_factor_gt 0.0338
_refine_ls_shift/su_max 0.001
_refine_ls_shift/su_mean 0.000
_refine_ls_structure_factor_coef Fsqd
_refine_ls_weighting_details 'w=1/[\s^2^(Fo^2^)+(0.0551P)^2^+0.5379P] where P=(Fo^2^+2Fc^2^)/3'
_refine_ls_weighting_scheme calc
_refine_ls_wR_factor_gt 0.0924
_refine_ls_wR_factor_ref 0.0969
_reflns_Friedel_coverage 0.000
_reflns_number_gt 2894
_reflns_number_total 3443
_reflns_threshold_expression 'I > 2\s(I)'
_cod_data_source_file c8ob00377g2.cif
_cod_data_source_block S2e
_cod_depositor_comments 'Adding full bibliography for 7156149--7156154.cif.'
_cod_database_code 7156154
_shelx_shelxl_version_number 2014/7
_shelx_space_group_comment
;
The symmetry employed for this shelxl refinement is uniquely defined
by the following loop, which should always be used as a source of
symmetry information in preference to the above space-group names.
They are only intended as comments.
;
_shelx_estimated_absorpt_t_min 0.450
_shelx_estimated_absorpt_t_max 0.797

loop_
_space_group_symop_operation_xyz
'x, y, z'
'-x, y+1/2, -z+1/2'
'-x, -y, -z'
'x, -y-1/2, z-1/2'

loop_
_atom_site_label
_atom_site_type_symbol
_atom_site_fract_x
_atom_site_fract_y
_atom_site_fract_z
_atom_site_U_iso_or_equiv
_atom_site_adp_type
_atom_site_occupancy
_atom_site_site_symmetry_order
_atom_site_calc_flag
_atom_site_refinement_flags_posn
_atom_site_refinement_flags_adp
Br1 Br 0.65951(3) 0.26046(2) 0.43012(3) 0.07374(14) Uani 1 1 d . .
O1 O 0.1808(2) 0.32505(10) 0.51836(18) 0.0675(5) Uani 1 1 d . .
O2 O 0.25395(18) 0.33959(8) 0.74389(15) 0.0495(4) Uani 1 1 d . .
O3 O 0.0602(2) 0.46340(10) 0.7209(2) 0.0663(5) Uani 1 1 d . .
O4 O 0.1936(2) 0.55477(9) 0.68912(19) 0.0578(4) Uani 1 1 d . .
O5 O 0.86632(17) 0.38691(9) 0.90874(15) 0.0490(4) Uani 1 1 d . .
O6 O 0.62481(17) 0.46560(8) 0.86532(14) 0.0441(3) Uani 1 1 d . .
O7 O 0.6551(2) 0.58748(9) 0.83764(17) 0.0575(4) Uani 1 1 d . .
C1 C 0.2393(2) 0.44254(11) 0.61244(19) 0.0345(4) Uani 1 1 d . .
C2 C 0.2647(2) 0.47253(12) 0.4863(2) 0.0415(5) Uani 1 1 d . .
H2A H 0.2631 0.4392 0.4139 0.050 Uiso 1 1 calc R U
H2B H 0.2240 0.5194 0.4547 0.050 Uiso 1 1 calc R U
C3 C 0.3928(2) 0.46913(11) 0.6156(2) 0.0351(4) Uani 1 1 d . .
H3A H 0.4210 0.5156 0.6607 0.042 Uiso 1 1 calc R U
C4 C 0.2189(2) 0.36321(11) 0.6163(2) 0.0373(4) Uani 1 1 d . .
C5 C 0.2376(4) 0.26339(13) 0.7600(3) 0.0651(7) Uani 1 1 d . .
H5A H 0.2644 0.2521 0.8557 0.098 Uiso 1 1 calc R U
H5B H 0.3007 0.2378 0.7210 0.098 Uiso 1 1 calc R U
H5C H 0.1370 0.2498 0.7140 0.098 Uiso 1 1 calc R U
C6 C 0.1544(2) 0.48615(12) 0.6806(2) 0.0398(5) Uani 1 1 d . .
C7 C 0.1176(3) 0.60282(15) 0.7526(3) 0.0682(8) Uani 1 1 d . .
H7A H 0.1513 0.6509 0.7486 0.102 Uiso 1 1 calc R U
H7B H 0.1377 0.5892 0.8465 0.102 Uiso 1 1 calc R U
H7C H 0.0135 0.6003 0.7048 0.102 Uiso 1 1 calc R U
C8 C 0.5180(2) 0.41866(10) 0.6377(2) 0.0337(4) Uani 1 1 d . .
C9 C 0.5265(2) 0.37020(11) 0.5384(2) 0.0400(5) Uani 1 1 d . .
H9A H 0.4498 0.3667 0.4554 0.048 Uiso 1 1 calc R U
C10 C 0.6493(2) 0.32756(12) 0.5640(2) 0.0441(5) Uani 1 1 d . .
C11 C 0.7679(2) 0.33145(12) 0.6846(2) 0.0430(5) Uani 1 1 d . .
H11A H 0.8507 0.3028 0.6981 0.052 Uiso 1 1 calc R U
C12 C 0.7601(2) 0.37907(11) 0.7845(2) 0.0388(5) Uani 1 1 d . .
C13 C 0.6348(2) 0.42205(10) 0.76144(19) 0.0344(4) Uani 1 1 d . .
C14 C 0.9967(2) 0.34441(15) 0.9367(3) 0.0563(6) Uani 1 1 d . .
H14A H 1.0621 0.3546 1.0275 0.084 Uiso 1 1 calc R U
H14B H 1.0449 0.3555 0.8715 0.084 Uiso 1 1 calc R U
H14C H 0.9707 0.2946 0.9300 0.084 Uiso 1 1 calc R U
C15 C 0.7242(3) 0.52522(13) 0.8986(3) 0.0542(6) Uani 1 1 d . .
H15A H 0.7617 0.5315 0.9972 0.065 Uiso 1 1 calc R U
H15B H 0.8073 0.5155 0.8678 0.065 Uiso 1 1 calc R U
C16 C 0.5543(4) 0.61502(17) 0.8999(3) 0.0756(8) Uani 1 1 d . .
H16A H 0.5130 0.6591 0.8561 0.113 Uiso 1 1 calc R U
H16B H 0.6053 0.6236 0.9954 0.113 Uiso 1 1 calc R U
H16C H 0.4767 0.5809 0.8900 0.113 Uiso 1 1 calc R U

loop_
_atom_site_aniso_label
_atom_site_aniso_U_11
_atom_site_aniso_U_22
_atom_site_aniso_U_33
_atom_site_aniso_U_23
_atom_site_aniso_U_13
_atom_site_aniso_U_12
Br1 0.0748(2) 0.0760(2) 0.0683(2) -0.02718(14) 0.02094(16) 0.01899(14)
O1 0.0988(14) 0.0513(10) 0.0480(9) -0.0135(8) 0.0187(9) -0.0200(10)
O2 0.0675(10) 0.0377(8) 0.0405(8) 0.0061(6) 0.0142(7) -0.0005(7)
O3 0.0563(10) 0.0620(11) 0.0965(14) 0.0123(10) 0.0467(10) 0.0090(9)
O4 0.0609(10) 0.0460(10) 0.0748(12) -0.0121(8) 0.0335(9) 0.0016(8)
O5 0.0420(8) 0.0570(10) 0.0413(8) 0.0057(7) 0.0049(7) 0.0050(7)
O6 0.0513(9) 0.0433(8) 0.0384(7) -0.0056(6) 0.0157(6) -0.0031(7)
O7 0.0679(11) 0.0441(9) 0.0555(10) 0.0003(7) 0.0136(8) -0.0023(8)
C1 0.0320(10) 0.0378(11) 0.0320(9) 0.0011(8) 0.0084(8) -0.0018(8)
C2 0.0426(11) 0.0452(12) 0.0367(10) 0.0086(9) 0.0131(9) 0.0040(9)
C3 0.0348(10) 0.0333(10) 0.0378(10) 0.0011(8) 0.0127(8) -0.0022(8)
C4 0.0335(10) 0.0417(11) 0.0369(10) -0.0011(9) 0.0117(8) -0.0038(8)
C5 0.084(2) 0.0397(13) 0.0751(18) 0.0136(12) 0.0306(16) 0.0035(12)
C6 0.0329(10) 0.0447(12) 0.0384(10) 0.0052(9) 0.0073(8) 0.0058(9)
C7 0.0725(18) 0.0575(16) 0.0782(18) -0.0115(14) 0.0298(15) 0.0198(13)
C8 0.0339(10) 0.0323(10) 0.0371(10) 0.0034(8) 0.0146(8) -0.0030(8)
C9 0.0383(11) 0.0411(11) 0.0390(11) -0.0024(9) 0.0104(9) -0.0014(9)
C10 0.0494(12) 0.0403(12) 0.0469(12) -0.0055(9) 0.0218(10) 0.0015(9)
C11 0.0403(11) 0.0417(12) 0.0493(12) 0.0044(9) 0.0179(10) 0.0056(9)
C12 0.0368(11) 0.0414(11) 0.0380(10) 0.0080(9) 0.0121(8) -0.0024(8)
C13 0.0389(10) 0.0324(10) 0.0343(10) 0.0017(8) 0.0154(8) -0.0037(8)
C14 0.0361(12) 0.0665(16) 0.0590(14) 0.0098(12) 0.0059(11) 0.0043(11)
C15 0.0539(14) 0.0447(13) 0.0511(13) -0.0067(10) 0.0002(11) -0.0055(11)
C16 0.085(2) 0.0597(17) 0.0768(19) -0.0120(14) 0.0191(16) 0.0083(15)

loop_
_atom_type_symbol
_atom_type_description
_atom_type_scat_dispersion_real
_atom_type_scat_dispersion_imag
_atom_type_scat_source
C C 0.0033 0.0016 'International Tables Vol C Tables 4.2.6.8 and 6.1.1.4'
H H 0.0000 0.0000 'International Tables Vol C Tables 4.2.6.8 and 6.1.1.4'
Br Br -0.2901 2.4595 'International Tables Vol C Tables 4.2.6.8 and 6.1.1.4'
O O 0.0106 0.0060 'International Tables Vol C Tables 4.2.6.8 and 6.1.1.4'

loop_
_geom_angle_atom_site_label_1
_geom_angle_atom_site_label_2
_geom_angle_atom_site_label_3
_geom_angle
C4 O2 C5 116.15(19)
C6 O4 C7 117.0(2)
C12 O5 C14 117.73(18)
C13 O6 C15 115.64(18)
C15 O7 C16 113.2(2)
C6 C1 C4 115.57(17)
C6 C1 C2 118.53(17)
C4 C1 C2 116.75(18)
C6 C1 C3 118.98(17)
C4 C1 C3 116.77(17)
C2 C1 C3 58.21(13)
C3 C2 C1 62.05(13)
C3 C2 H2A 117.6
C1 C2 H2A 117.6
C3 C2 H2B 117.6
C1 C2 H2B 117.6
H2A C2 H2B 114.7
C8 C3 C2 123.50(18)
C8 C3 C1 121.19(17)
C2 C3 C1 59.74(13)
C8 C3 H3A 114.0
C2 C3 H3A 114.0
C1 C3 H3A 114.0
O1 C4 O2 123.5(2)
O1 C4 C1 125.08(19)
O2 C4 C1 111.36(17)
O2 C5 H5A 109.5
O2 C5 H5B 109.5
H5A C5 H5B 109.5
O2 C5 H5C 109.5
H5A C5 H5C 109.5
H5B C5 H5C 109.5
O3 C6 O4 123.4(2)
O3 C6 C1 124.8(2)
O4 C6 C1 111.79(18)
O4 C7 H7A 109.5
O4 C7 H7B 109.5
H7A C7 H7B 109.5
O4 C7 H7C 109.5
H7A C7 H7C 109.5
H7B C7 H7C 109.5
C9 C8 C13 118.65(18)
C9 C8 C3 122.82(18)
C13 C8 C3 118.48(18)
C10 C9 C8 119.45(19)
C10 C9 H9A 120.3
C8 C9 H9A 120.3
C9 C10 C11 122.7(2)
C9 C10 Br1 119.46(16)
C11 C10 Br1 117.79(16)
C12 C11 C10 118.3(2)
C12 C11 H11A 120.9
C10 C11 H11A 120.9
O5 C12 C11 124.43(19)
O5 C12 C13 115.69(19)
C11 C12 C13 119.86(19)
O6 C13 C8 119.92(18)
O6 C13 C12 119.01(18)
C8 C13 C12 121.00(18)
O5 C14 H14A 109.5
O5 C14 H14B 109.5
H14A C14 H14B 109.5
O5 C14 H14C 109.5
H14A C14 H14C 109.5
H14B C14 H14C 109.5
O7 C15 O6 111.24(18)
O7 C15 H15A 109.4
O6 C15 H15A 109.4
O7 C15 H15B 109.4
O6 C15 H15B 109.4
H15A C15 H15B 108.0
O7 C16 H16A 109.5
O7 C16 H16B 109.5
H16A C16 H16B 109.5
O7 C16 H16C 109.5
H16A C16 H16C 109.5
H16B C16 H16C 109.5

loop_
_geom_bond_atom_site_label_1
_geom_bond_atom_site_label_2
_geom_bond_distance
Br1 C10 1.895(2)
O1 C4 1.193(3)
O2 C4 1.325(2)
O2 C5 1.448(3)
O3 C6 1.194(3)
O4 C6 1.331(3)
O4 C7 1.445(3)
O5 C12 1.358(2)
O5 C14 1.430(3)
O6 C13 1.377(2)
O6 C15 1.433(3)
O7 C15 1.384(3)
O7 C16 1.426(4)
C1 C6 1.487(3)
C1 C4 1.497(3)
C1 C2 1.513(3)
C1 C3 1.547(3)
C2 C3 1.488(3)
C2 H2A 0.9700
C2 H2B 0.9700
C3 C8 1.486(3)
C3 H3A 0.9800
C5 H5A 0.9600
C5 H5B 0.9600
C5 H5C 0.9600
C7 H7A 0.9600
C7 H7B 0.9600
C7 H7C 0.9600
C8 C9 1.392(3)
C8 C13 1.396(3)
C9 C10 1.376(3)
C9 H9A 0.9300
C10 C11 1.385(3)
C11 C12 1.385(3)
C11 H11A 0.9300
C12 C13 1.401(3)
C14 H14A 0.9600
C14 H14B 0.9600
C14 H14C 0.9600
C15 H15A 0.9700
C15 H15B 0.9700
C16 H16A 0.9600
C16 H16B 0.9600
C16 H16C 0.9600
